data_4062064
_journal_name_full Organometallics
_journal_year 2003
_chemical_formula_moiety 'C66 H50 Mo2 O8 P2 S4 W2 '
_chemical_formula_sum 'C66 H50 Mo2 O8 P2 S4 W2'
_chemical_formula_weight 1720.87
_space_group_IT_number 4
_symmetry_cell_setting monoclinic
_symmetry_space_group_name_Hall 'P 2yb'
_symmetry_space_group_name_H-M 'P 1 21 1'
_cell_angle_alpha 90.0
_cell_angle_beta 90.379(8)
_cell_angle_gamma 90.0
_cell_formula_units_Z 2
_cell_length_a 11.4024(9)
_cell_length_b 14.2203(20)
_cell_length_c 19.0087(21)
_cell_measurement_temperature 293
_cell_volume 3082.1(6)
_diffrn_ambient_temperature 293
_exptl_crystal_density_diffrn 1.854
_refine_ls_R_factor_obs 0.049
_refine_ls_wR_factor_obs 0.030
_cod_depositor_comments
;
The following automatic conversions were performed:
'_symmetry_cell_setting' value 'Monoclinic' changed to 'monoclinic'
according to '/home/saulius/struct/CIF-dictionaries/cif_core.dic'
dictionary named 'cif_core.dic' version 2.4.1 from 2010-06-29.

Automatic conversion script
Id: cif_fix_enum 1527 2010-12-29 10:47:43Z saulius 

The following automatic conversions were performed:

'_atom_site_thermal_displace_type' tag value 'Uij' was replaced with
'Uani' value 84 times.

Automatic conversion script
Id: cif_fix_values 1646 2011-03-28 12:23:43Z adriana 
;
_cod_original_sg_symbol_H-M 'P 21'
_cod_original_formula_sum 'C66 H50 Mo2 O8 P2 S4 W2 '
_cod_database_code 4062064

loop_
_symmetry_equiv_pos_as_xyz
x,y,z
-x,1/2+y,-z

loop_
_atom_site_aniso_label
_atom_site_aniso_U_11
_atom_site_aniso_U_22
_atom_site_aniso_U_33
_atom_site_aniso_U_12
_atom_site_aniso_U_13
_atom_site_aniso_U_23
_atom_site_aniso_type_symbol
W1 0.03920(23) 0.03106(22) 0.03207(20) -0.0002(3) -0.00014(16) 0.0000(3) W
W2 0.03396(22) 0.03368(23) 0.03707(22) 0.0023(3) 0.00239(16) -0.0006(3) W
Mo1 0.0398(5) 0.0321(5) 0.0370(5) -0.0011(5) -0.0047(4) 0.0017(5) Mo
Mo2 0.0355(5) 0.0319(5) 0.0327(5) 0.0004(4) 0.0002(4) 0.0022(4) Mo
S1 0.0412(17) 0.0377(16) 0.0331(16) -0.0015(14) -0.0036(13) -0.0052(13) S
S2 0.0405(14) 0.0437(18) 0.0405(14) -0.0042(12) 0.0046(11) 0.0014(12) S
S3 0.0434(14) 0.0414(19) 0.0324(12) -0.0052(12) -0.0007(10) -0.0012(12) S
S4 0.0437(17) 0.0485(18) 0.0372(16) -0.0059(14) 0.0020(13) -0.0010(14) S
P1 0.0441(17) 0.0425(17) 0.0340(15) -0.0064(14) -0.0024(13) -0.0002(14) P
P2 0.0338(17) 0.0371(16) 0.0422(17) 0.0009(14) 0.0003(13) -0.0032(14) P
O1 0.073(6) 0.125(9) 0.066(6) 0.012(7) -0.033(5) -0.004(7) O
O2 0.105(8) 0.040(5) 0.091(7) -0.020(5) 0.005(6) 0.013(5) O
O3 0.112(9) 0.112(10) 0.120(10) 0.066(8) 0.011(8) 0.014(8) O
O4 0.065(6) 0.082(6) 0.050(5) -0.016(5) -0.002(4) -0.008(5) O
O51 0.053(5) 0.085(7) 0.053(5) -0.004(5) 0.015(4) -0.012(5) O
O52 0.119(9) 0.045(6) 0.144(11) -0.009(6) -0.041(8) -0.021(7) O
O53 0.081(7) 0.085(8) 0.095(8) 0.018(6) -0.028(6) 0.035(6) O
O54 0.058(5) 0.072(6) 0.047(5) -0.003(4) 0.008(4) 0.007(4) O
C1 0.060(8) 0.060(8) 0.034(6) -0.014(7) 0.000(6) -0.001(6) C
C2 0.043(6) 0.050(8) 0.047(7) 0.006(6) 0.004(5) 0.003(6) C
C3 0.058(9) 0.053(8) 0.075(9) 0.019(7) -0.011(7) 0.004(7) C
C4 0.024(5) 0.081(9) 0.024(5) -0.014(5) 0.002(4) -0.013(5) C
C6 0.049(8) 0.055(8) 0.076(9) 0.026(7) -0.006(7) -0.029(8) C
C7 0.067(9) 0.030(7) 0.118(13) 0.004(7) -0.019(9) 0.012(8) C
C8 0.076(12) 0.066(10) 0.051(9) 0.015(9) 0.008(8) 0.018(8) C
C9 0.066(9) 0.051(8) 0.050(7) 0.011(7) -0.013(7) -0.002(6) C
C10 0.046(7) 0.045(7) 0.078(9) -0.003(6) 0.000(7) -0.001(7) C
C11 0.047(7) 0.038(6) 0.042(6) -0.013(5) 0.006(5) -0.003(5) C
C12 0.043(7) 0.051(7) 0.056(7) -0.008(6) -0.003(6) -0.001(7) C
C13 0.048(8) 0.068(9) 0.074(9) 0.000(7) 0.000(7) -0.002(8) C
C14 0.052(8) 0.057(9) 0.085(10) -0.017(7) 0.003(7) -0.005(8) C
C15 0.077(10) 0.052(9) 0.081(10) -0.031(8) -0.007(8) 0.016(8) C
C16 0.053(8) 0.060(8) 0.063(8) -0.013(7) -0.003(6) 0.015(7) C
C21 0.052(7) 0.057(8) 0.034(6) -0.017(6) 0.002(5) 0.008(6) C
C22 0.049(7) 0.102(11) 0.041(7) 0.022(8) -0.003(6) 0.000(7) C
C23 0.082(11) 0.114(13) 0.055(9) -0.017(10) -0.017(8) -0.007(9) C
C24 0.083(9) 0.098(14) 0.035(6) -0.014(10) 0.012(6) -0.007(8) C
C25 0.078(8) 0.092(13) 0.047(7) 0.002(8) 0.014(6) -0.028(8) C
C26 0.083(9) 0.074(9) 0.034(6) 0.006(8) 0.011(6) -0.002(6) C
C31 0.038(6) 0.037(6) 0.038(6) 0.006(5) 0.000(5) -0.009(5) C
C32 0.074(9) 0.073(9) 0.035(6) 0.023(7) -0.005(6) 0.006(6) C
C33 0.091(10) 0.087(11) 0.041(7) 0.019(9) -0.023(7) 0.009(7) C
C34 0.080(9) 0.075(10) 0.034(6) 0.022(8) -0.001(6) -0.005(7) C
C35 0.067(9) 0.077(10) 0.043(7) 0.018(8) 0.019(6) 0.008(7) C
C36 0.069(8) 0.053(7) 0.037(6) 0.020(7) -0.008(6) -0.002(6) C
C41 0.043(7) 0.048(8) 0.045(6) -0.016(5) 0.007(5) 0.003(5) C
C42 0.043(7) 0.061(9) 0.091(10) -0.011(7) -0.002(7) 0.012(8) C
C43 0.052(8) 0.059(9) 0.105(12) -0.014(8) 0.008(8) -0.014(9) C
C44 0.069(10) 0.082(12) 0.086(11) -0.030(9) -0.014(8) -0.022(9) C
C45 0.049(7) 0.081(13) 0.066(8) -0.023(7) -0.011(6) 0.005(8) C
C46 0.053(7) 0.059(10) 0.077(8) -0.002(7) -0.001(6) 0.004(7) C
C51 0.030(5) 0.054(7) 0.035(5) 0.000(5) -0.007(5) -0.002(6) C
C52 0.047(7) 0.062(9) 0.062(8) -0.001(7) -0.007(6) 0.007(7) C
C53 0.054(8) 0.051(8) 0.051(7) 0.000(6) -0.007(6) 0.016(6) C
C54 0.047(6) 0.039(8) 0.041(6) 0.006(5) 0.007(5) 0.003(5) C
C56 0.051(9) 0.058(9) 0.093(11) 0.018(7) -0.013(8) -0.012(9) C
C57 0.041(8) 0.077(10) 0.053(8) 0.036(8) -0.004(6) 0.003(7) C
C58 0.052(8) 0.041(7) 0.085(10) 0.009(6) -0.014(7) 0.007(7) C
C59 0.077(11) 0.061(9) 0.055(9) 0.021(8) 0.003(8) -0.022(8) C
C60 0.050(9) 0.076(11) 0.106(13) 0.016(8) 0.034(9) 0.018(10) C
C61 0.038(6) 0.042(6) 0.037(6) 0.000(5) -0.014(5) -0.006(5) C
C62 0.041(6) 0.048(7) 0.047(6) -0.006(6) -0.010(5) -0.002(6) C
C63 0.056(9) 0.061(9) 0.049(8) -0.007(7) 0.003(6) -0.006(7) C
C64 0.074(9) 0.095(11) 0.030(6) -0.028(9) -0.002(6) -0.011(7) C
C65 0.098(11) 0.064(10) 0.057(8) 0.012(9) -0.011(8) 0.015(8) C
C66 0.064(8) 0.058(8) 0.061(8) 0.018(7) -0.003(7) -0.001(7) C
C71 0.040(6) 0.055(8) 0.048(7) 0.002(6) 0.010(5) -0.013(6) C
C72 0.042(7) 0.074(9) 0.082(9) 0.010(7) -0.006(6) -0.003(8) C
C73 0.049(8) 0.083(11) 0.101(12) 0.003(8) -0.026(8) -0.013(10) C
C74 0.038(8) 0.102(14) 0.131(15) -0.015(9) -0.002(9) -0.034(12) C
C75 0.084(12) 0.080(12) 0.072(10) -0.040(10) 0.022(9) -0.018(9) C
C76 0.048(8) 0.067(9) 0.070(9) -0.025(7) 0.001(7) -0.013(8) C
C81 0.034(6) 0.040(6) 0.035(6) -0.004(5) -0.003(5) 0.003(4) C
C82 0.035(5) 0.058(8) 0.056(6) -0.015(7) -0.001(5) -0.008(7) C
C83 0.039(7) 0.083(12) 0.075(9) -0.022(6) 0.008(6) -0.008(7) C
C84 0.071(10) 0.086(12) 0.082(11) -0.037(9) 0.016(8) -0.006(9) C
C85 0.073(10) 0.053(8) 0.077(10) -0.028(8) -0.018(8) 0.006(8) C
C86 0.058(8) 0.045(7) 0.058(8) -0.006(6) -0.011(6) 0.009(6) C
C91 0.041(6) 0.049(7) 0.031(5) -0.005(6) 0.001(5) 0.013(5) C
C92 0.065(8) 0.057(8) 0.038(6) 0.000(7) 0.006(6) -0.012(6) C
C93 0.074(8) 0.069(9) 0.043(7) 0.014(8) -0.003(6) 0.014(7) C
C94 0.076(10) 0.087(11) 0.042(7) -0.006(8) -0.012(7) -0.004(7) C
C95 0.076(8) 0.055(9) 0.042(6) 0.003(8) 0.016(6) -0.002(7) C
C96 0.048(7) 0.079(10) 0.045(6) 0.015(6) 0.011(5) -0.005(6) C

loop_
_atom_site_label
_atom_site_fract_x
_atom_site_fract_y
_atom_site_fract_z
_atom_site_U_iso_or_equiv
_atom_site_thermal_displace_type
_atom_site_calc_flag
_atom_site_refinement_flags
_atom_site_type_symbol
W1 0.59005(3) 0.01834 0.585366(19) 0.03411(21) Uani ? . W
W2 1.11058(3) 1.01201(5) 0.129388(19) 0.03489(24) Uani ? . W
Mo1 0.70619(8) -0.15702(10) 0.60313(5) 0.0363(5) Uani ? . Mo
Mo2 1.23216(8) 0.83865(10) 0.13466(4) 0.0334(5) Uani ? . Mo
S1 0.5576(3) -0.11843(23) 0.50453(16) 0.0374(15) Uani ? . S
S2 0.78514(23) -0.01488(21) 0.53552(14) 0.0415(13) Uani ? . S
S3 1.29512(22) 0.99124(21) 0.19517(12) 0.0391(14) Uani ? . S
S4 1.0678(3) 0.88826(24) 0.21959(15) 0.0431(16) Uani ? . S
P1 0.5253(3) -0.10242(23) 0.66336(14) 0.0402(15) Uani ? . P
P2 1.0628(3) 0.87933(24) 0.05844(16) 0.0377(16) Uani ? . P
O1 0.8731(8) -0.1583(9) 0.7321(5) 0.088(7) Uani ? . O
O2 0.6176(9) -0.3528(7) 0.6548(5) 0.078(7) Uani ? . O
O3 0.9110(10) -0.2751(9) 0.5366(7) 0.115(9) Uani ? . O
O4 0.7436(7) 0.0794(7) 0.7162(4) 0.066(5) Uani ? . O
O51 1.4071(7) 0.8387(7) 0.0106(4) 0.064(5) Uani ? . O
O52 1.1647(10) 0.6335(7) 0.0903(7) 0.103(8) Uani ? . O
O53 1.4363(9) 0.7396(7) 0.2192(5) 0.087(7) Uani ? . O
O54 1.2826(7) 1.0519(6) 0.0050(4) 0.059(5) Uani ? . O
C1 0.8103(10) -0.1562(9) 0.6847(5) 0.051(7) Uani ? . C
C2 0.6480(10) -0.2819(9) 0.6365(6) 0.047(6) Uani ? . C
C3 0.8351(12) -0.2308(10) 0.5568(7) 0.062(8) Uani ? . C
C4 0.6882(8) 0.0526(9) 0.6703(5) 0.043(6) Uani ? . C
C6 0.4847(11) 0.1461(10) 0.6251(7) 0.060(8) Uani ? . C
C7 0.5707(12) 0.1762(9) 0.5769(9) 0.072(10) Uani ? . C
C8 0.5416(15) 0.1423(11) 0.5104(8) 0.064(9) Uani ? . C
C9 0.4397(12) 0.0902(9) 0.5192(6) 0.056(7) Uani ? . C
C10 0.4055(10) 0.0916(9) 0.5873(7) 0.057(8) Uani ? . C
C11 0.3913(9) -0.1725(8) 0.6497(5) 0.042(6) Uani ? . C
C12 0.3107(9) -0.1531(9) 0.5970(6) 0.050(7) Uani ? . C
C13 0.2133(11) -0.2107(10) 0.5867(7) 0.063(8) Uani ? . C
C14 0.1952(11) -0.2855(10) 0.6312(8) 0.065(8) Uani ? . C
C15 0.2745(14) -0.3043(10) 0.6849(9) 0.070(9) Uani ? . C
C16 0.3705(11) -0.2497(9) 0.6945(7) 0.059(7) Uani ? . C
C21 0.5171(10) -0.0731(9) 0.7568(5) 0.048(6) Uani ? . C
C22 0.6135(10) -0.0749(11) 0.8009(6) 0.064(8) Uani ? . C
C23 0.6048(13) -0.0410(12) 0.8696(7) 0.084(10) Uani ? . C
C24 0.5020(12) -0.0075(13) 0.8947(6) 0.072(9) Uani ? . C
C25 0.4043(12) -0.0115(11) 0.8535(6) 0.072(9) Uani ? . C
C26 0.4104(11) -0.0404(10) 0.7850(6) 0.063(8) Uani ? . C
C31 0.6172(9) -0.1030(7) 0.4174(5) 0.037(5) Uani ? . C
C32 0.5579(11) -0.0465(10) 0.3714(6) 0.061(8) Uani ? . C
C33 0.5941(13) -0.0392(11) 0.3015(6) 0.073(9) Uani ? . C
C34 0.6871(12) -0.0884(10) 0.2795(6) 0.063(8) Uani ? . C
C35 0.7486(12) -0.1425(11) 0.3243(7) 0.062(8) Uani ? . C
C36 0.7129(10) -0.1510(9) 0.3957(5) 0.053(7) Uani ? . C
C41 0.9034(10) 0.0422(8) 0.5832(6) 0.045(6) Uani ? . C
C42 0.9075(11) 0.1395(10) 0.5855(8) 0.065(9) Uani ? . C
C43 0.9997(12) 0.1838(10) 0.6225(8) 0.072(9) Uani ? . C
C44 1.0878(13) 0.1310(12) 0.6513(8) 0.079(10) Uani ? . C
C45 1.0833(11) 0.0352(10) 0.6462(7) 0.065(9) Uani ? . C
C46 0.9925(10) -0.0093(10) 0.6127(7) 0.063(8) Uani ? . C
C51 1.3411(8) 0.8379(8) 0.0570(5) 0.040(6) Uani ? . C
C52 1.1871(11) 0.7090(10) 0.1056(7) 0.057(8) Uani ? . C
C53 1.3612(11) 0.7761(9) 0.1916(6) 0.052(7) Uani ? . C
C54 1.2205(9) 1.0368(7) 0.0503(6) 0.042(6) Uani ? . C
C56 0.9291(12) 1.0815(10) 0.1007(9) 0.067(9) Uani ? . C
C57 1.0230(11) 1.1359(10) 0.0726(7) 0.057(8) Uani ? . C
C58 1.0859(11) 1.1707(9) 0.1298(7) 0.059(8) Uani ? . C
C59 1.0335(13) 1.1380(11) 0.1913(7) 0.064(9) Uani ? . C
C60 0.9400(12) 1.0815(11) 0.1719(9) 0.077(10) Uani ? . C
C61 1.0820(9) 0.8858(8) -0.0380(5) 0.039(6) Uani ? . C
C62 1.1458(9) 0.8185(8) -0.0714(6) 0.045(6) Uani ? . C
C63 1.1608(12) 0.8182(10) -0.1431(7) 0.055(8) Uani ? . C
C64 1.1088(12) 0.8889(11) -0.1810(6) 0.066(8) Uani ? . C
C65 1.0454(13) 0.9585(10) -0.1492(7) 0.073(9) Uani ? . C
C66 1.0313(11) 0.9554(9) -0.0753(7) 0.061(8) Uani ? . C
C71 0.9205(10) 0.8208(9) 0.0682(6) 0.048(6) Uani ? . C
C72 0.8260(10) 0.8448(10) 0.0240(7) 0.066(8) Uani ? . C
C73 0.7171(12) 0.8062(12) 0.0321(9) 0.078(10) Uani ? . C
C74 0.6979(12) 0.7421(13) 0.0876(11) 0.091(12) Uani ? . C
C75 0.7862(15) 0.7169(12) 0.1308(9) 0.079(10) Uani ? . C
C76 0.9009(11) 0.7549(10) 0.1217(7) 0.062(8) Uani ? . C
C81 1.4158(9) 1.0484(7) 0.1529(5) 0.036(5) Uani ? . C
C82 1.5055(8) 0.9997(10) 0.1254(5) 0.050(7) Uani ? . C
C83 1.5993(10) 1.0449(10) 0.0941(7) 0.066(9) Uani ? . C
C84 1.6011(13) 1.1423(12) 0.0893(8) 0.080(10) Uani ? . C
C85 1.5128(13) 1.1920(10) 0.1194(8) 0.068(9) Uani ? . C
C86 1.4178(11) 1.1451(9) 0.1501(6) 0.054(7) Uani ? . C
C91 1.1090(9) 0.9239(8) 0.3063(5) 0.040(6) Uani ? . C
C92 1.2069(11) 0.8902(9) 0.3391(6) 0.054(7) Uani ? . C
C93 1.2332(11) 0.9123(10) 0.4096(6) 0.062(8) Uani ? . C
C94 1.1552(12) 0.9692(11) 0.4456(6) 0.069(9) Uani ? . C
C95 1.0559(11) 0.9988(11) 0.4136(6) 0.057(8) Uani ? . C
C96 1.0321(10) 0.9778(9) 0.3444(6) 0.057(7) Uani ? . C
H6 0.481 0.164 0.676 0.0698 Uiso ? . H
H7 0.638 0.219 0.588 0.0818 Uiso ? . H
H8 0.585 0.155 0.466 0.0742 Uiso ? . H
H9 0.394 0.057 0.481 0.0659 Uiso ? . H
H10 0.333 0.061 0.606 0.0665 Uiso ? . H
H12 0.324 -0.097 0.566 0.0600 Uiso ? . H
H13 0.158 -0.194 0.547 0.0733 Uiso ? . H
H14 0.123 -0.325 0.627 0.0750 Uiso ? . H
H15 0.263 -0.360 0.716 0.0801 Uiso ? . H
H16 0.426 -0.260 0.735 0.0688 Uiso ? . H
H22 0.688 -0.100 0.781 0.0739 Uiso ? . H
H23 0.678 -0.036 0.899 0.0935 Uiso ? . H
H24 0.495 0.022 0.942 0.0821 Uiso ? . H
H25 0.327 0.007 0.874 0.0823 Uiso ? . H
H26 0.341 -0.034 0.753 0.0735 Uiso ? . H
H32 0.491 -0.008 0.389 0.0708 Uiso ? . H
H33 0.551 0.004 0.269 0.0828 Uiso ? . H
H34 0.714 -0.080 0.230 0.0731 Uiso ? . H
H35 0.821 -0.175 0.308 0.0721 Uiso ? . H
H36 0.757 -0.190 0.431 0.0631 Uiso ? . H
H42 0.848 0.180 0.562 0.0752 Uiso ? . H
H43 1.002 0.254 0.624 0.0821 Uiso ? . H
H44 1.152 0.164 0.678 0.0892 Uiso ? . H
H45 1.150 -0.002 0.666 0.0752 Uiso ? . H
H46 0.990 -0.080 0.611 0.0731 Uiso ? . H
H56 0.865 1.051 0.073 0.0773 Uiso ? . H
H57 1.043 1.150 0.023 0.0670 Uiso ? . H
H58 1.151 1.217 0.126 0.0691 Uiso ? . H
H59 1.061 1.155 0.240 0.0743 Uiso ? . H
H60 0.889 1.049 0.207 0.0873 Uiso ? . H
H62 1.182 0.768 -0.042 0.0553 Uiso ? . H
H63 1.209 0.770 -0.168 0.0654 Uiso ? . H
H64 1.120 0.894 -0.233 0.0760 Uiso ? . H
H65 1.012 1.011 -0.178 0.0830 Uiso ? . H
H66 0.988 1.007 -0.051 0.0709 Uiso ? . H
H72 0.841 0.893 -0.013 0.0760 Uiso ? . H
H73 0.652 0.827 0.000 0.0874 Uiso ? . H
H74 0.617 0.717 0.095 0.1007 Uiso ? . H
H75 0.771 0.673 0.171 0.0888 Uiso ? . H
H76 0.969 0.736 0.152 0.0716 Uiso ? . H
H82 1.505 0.929 0.128 0.0596 Uiso ? . H
H83 1.667 1.009 0.075 0.0757 Uiso ? . H
H84 1.666 1.176 0.064 0.0900 Uiso ? . H
H85 1.516 1.262 0.117 0.0776 Uiso ? . H
H86 1.354 1.184 0.171 0.0638 Uiso ? . H
H92 1.265 0.852 0.312 0.0635 Uiso ? . H
H93 1.308 0.892 0.433 0.0717 Uiso ? . H
H94 1.174 0.993 0.494 0.0786 Uiso ? . H
H95 1.000 1.039 0.441 0.0674 Uiso ? . H
H96 0.959 1.003 0.323 0.0672 Uiso ? . H

loop_
_geom_bond_atom_site_label_1
_geom_bond_atom_site_label_2
_geom_bond_distance
_geom_bond_site_symmetry_1
_geom_bond_site_symmetry_2
_geom_bond_publ_flag
W1 S1 2.505(3) ? ? ?
W1 S2 2.469(3) ? ? ?
W1 P1 2.389(3) ? ? ?
W1 C4 2.018(10) ? ? ?
W1 C6 2.308(11) ? ? ?
W1 C7 2.261(13) ? ? ?
W2 S3 2.458(3) ? ? ?
W2 S4 2.507(3) ? ? ?
W2 P2 2.380(3) ? ? ?
W2 C54 1.995(11) ? ? ?
W2 C57 2.292(13) ? ? ?
W2 C58 2.274(13) ? ? ?
W2 C59 2.319(13) ? ? ?
Mo1 S1 2.577(3) ? ? ?
Mo1 S2 2.562(3) ? ? ?
Mo1 P1 2.490(3) ? ? ?
Mo1 C1 1.947(11) ? ? ?
Mo1 C2 2.000(13) ? ? ?
Mo1 C3 2.013(14) ? ? ?
Mo2 S3 2.557(3) ? ? ?
Mo2 S4 2.580(3) ? ? ?
Mo2 P2 2.475(3) ? ? ?
Mo2 C51 1.936(10) ? ? ?
Mo2 C52 1.991(15) ? ? ?
Mo2 C53 2.026(12) ? ? ?
S1 C31 1.808(10) ? ? ?
S2 C41 1.811(11) ? ? ?
S3 C81 1.793(10) ? ? ?
S4 C91 1.784(11) ? ? ?
P1 C11 1.841(11) ? ? ?
P1 C21 1.827(11) ? ? ?
P2 C61 1.849(11) ? ? ?
P2 C71 1.835(12) ? ? ?
O1 C1 1.148(14) ? ? ?
O2 C2 1.123(16) ? ? ?
O3 C3 1.140(17) ? ? ?
O4 C4 1.139(13) ? ? ?
O51 C51 1.163(12) ? ? ?
O52 C52 1.141(18) ? ? ?
O53 C53 1.128(15) ? ? ?
O54 C54 1.139(13) ? ? ?
C6 C7 1.413(22) ? ? ?
C6 C10 1.387(18) ? ? ?
C6 H6 1.000(13) ? ? ?
C7 C8 1.391(24) ? ? ?
C7 H7 1.000(13) ? ? ?
C8 C9 1.389(22) ? ? ?
C8 H8 1.000(15) ? ? ?
C9 C10 1.356(19) ? ? ?
C9 H9 1.000(13) ? ? ?
C10 H10 1.000(12) ? ? ?
C11 C12 1.383(16) ? ? ?
C11 C16 1.410(16) ? ? ?
C12 C13 1.392(17) ? ? ?
C12 H12 1.000(12) ? ? ?
C13 C14 1.376(20) ? ? ?
C13 H13 1.000(13) ? ? ?
C14 C15 1.386(22) ? ? ?
C14 H14 1.000(12) ? ? ?
C15 C16 1.353(18) ? ? ?
C15 H15 1.000(14) ? ? ?
C16 H16 1.000(12) ? ? ?
C21 C22 1.378(16) ? ? ?
C21 C26 1.412(17) ? ? ?
C22 C23 1.395(19) ? ? ?
C22 H22 1.000(12) ? ? ?
C23 C24 1.355(22) ? ? ?
C23 H23 1.000(14) ? ? ?
C24 C25 1.359(19) ? ? ?
C24 H24 1.000(12) ? ? ?
C25 C26 1.367(15) ? ? ?
C25 H25 1.000(12) ? ? ?
C26 H26 1.000(13) ? ? ?
C31 C32 1.364(16) ? ? ?
C31 C36 1.353(15) ? ? ?
C32 C33 1.398(17) ? ? ?
C32 H32 1.000(12) ? ? ?
C33 C34 1.339(20) ? ? ?
C33 H33 1.000(12) ? ? ?
C34 C35 1.341(19) ? ? ?
C34 H34 1.000(11) ? ? ?
C35 C36 1.425(16) ? ? ?
C35 H35 1.000(13) ? ? ?
C36 H36 1.000(11) ? ? ?
C41 C42 1.386(18) ? ? ?
C41 C46 1.370(18) ? ? ?
C42 C43 1.409(19) ? ? ?
C42 H42 1.000(13) ? ? ?
C43 C44 1.365(23) ? ? ?
C43 H43 1.000(15) ? ? ?
C44 C45 1.367(22) ? ? ?
C44 H44 1.000(13) ? ? ?
C45 C46 1.367(18) ? ? ?
C45 H45 1.000(13) ? ? ?
C46 H46 1.000(14) ? ? ?
C56 C57 1.427(22) ? ? ?
C56 C60 1.359(24) ? ? ?
C56 H56 1.000(14) ? ? ?
C57 C58 1.390(20) ? ? ?
C57 H57 1.000(14) ? ? ?
C58 C59 1.396(21) ? ? ?
C58 H58 1.000(13) ? ? ?
C59 C60 1.383(24) ? ? ?
C59 H59 1.000(13) ? ? ?
C60 H60 1.000(14) ? ? ?
C61 C62 1.362(16) ? ? ?
C61 C66 1.346(16) ? ? ?
C62 C63 1.374(17) ? ? ?
C62 H62 1.000(11) ? ? ?
C63 C64 1.369(22) ? ? ?
C63 H63 1.000(13) ? ? ?
C64 C65 1.369(22) ? ? ?
C64 H64 1.000(11) ? ? ?
C65 C66 1.417(19) ? ? ?
C65 H65 1.000(13) ? ? ?
C66 H66 1.000(12) ? ? ?
C71 C72 1.403(17) ? ? ?
C71 C76 1.403(19) ? ? ?
C72 C73 1.367(20) ? ? ?
C72 H72 1.000(14) ? ? ?
C73 C74 1.41(3) ? ? ?
C73 H73 1.000(14) ? ? ?
C74 C75 1.34(3) ? ? ?
C74 H74 1.000(14) ? ? ?
C75 C76 1.426(20) ? ? ?
C75 H75 1.000(17) ? ? ?
C76 H76 1.000(13) ? ? ?
C81 C82 1.345(16) ? ? ?
C81 C86 1.375(16) ? ? ?
C82 C83 1.385(16) ? ? ?
C82 H82 1.000(15) ? ? ?
C83 C84 1.387(22) ? ? ?
C83 H83 1.000(13) ? ? ?
C84 C85 1.360(24) ? ? ?
C84 H84 1.000(14) ? ? ?
C85 C86 1.403(19) ? ? ?
C85 H85 1.000(14) ? ? ?
C86 H86 1.000(13) ? ? ?
C91 C92 1.362(16) ? ? ?
C91 C96 1.376(15) ? ? ?
C92 C93 1.406(16) ? ? ?
C92 H92 1.000(11) ? ? ?
C93 C94 1.387(20) ? ? ?
C93 H93 1.000(12) ? ? ?
C94 C95 1.349(19) ? ? ?
C94 H94 1.000(12) ? ? ?
C95 C96 1.373(16) ? ? ?
C95 H95 1.000(12) ? ? ?
C96 H96 1.000(11) ? ? ?
